data_7111856
loop_
_publ_author_name
'Raymond C. F. Jones'
'James P. Bullous'
'Carole C. M. Law'
'Mark R. J. Elsegood'

_publ_section_title
;
 New routes towards reutericyclin analogues
;
_journal_name_full Chem.Commun.
_journal_page_first 1588
_journal_paper_doi 10.1039/c3cc47867j
_journal_volume 50
_journal_year 2014
_chemical_absolute_configuration syn
_chemical_formula_moiety 'C13 H16 N2 O3'
_chemical_formula_sum 'C13 H16 N2 O3'
_chemical_formula_weight 248.28
_space_group_crystal_system orthorhombic
_space_group_IT_number 19
_space_group_name_Hall 'P 2ac 2ab'
_space_group_name_H-M_alt 'P 21 21 21'
_symmetry_space_group_name_Hall 'P 2ac 2ab'
_symmetry_space_group_name_H-M 'P 21 21 21'
_atom_sites_solution_hydrogens difmap
_atom_sites_solution_primary direct
_atom_sites_solution_secondary 'all non-H atoms found by direct methods'
_audit_creation_method SHELXL-2013
_cell_angle_alpha 90
_cell_angle_beta 90
_cell_angle_gamma 90
_cell_formula_units_Z 4
_cell_length_a 6.9698(12)
_cell_length_b 9.5108(16)
_cell_length_c 19.233(3)
_cell_measurement_reflns_used 3130
_cell_measurement_temperature 150(2)
_cell_measurement_theta_max 23.33
_cell_measurement_theta_min 2.39
_cell_volume 1274.9(4)
_computing_cell_refinement 'Bruker SAINT'
_computing_data_collection 'Bruker APEX 2'
_computing_data_reduction 'Bruker SAINT'
_computing_molecular_graphics 'Bruker SHELXTL'
_computing_publication_material 'Bruker SHELXTL'
_computing_structure_refinement 'SHELXL-2013 (Sheldrick, 2013)'
_computing_structure_solution 'SHELXS-97 (Sheldrick, 2008)'
_diffrn_ambient_temperature 150(2)
_diffrn_measured_fraction_theta_full 0.999
_diffrn_measured_fraction_theta_max 0.999
_diffrn_measurement_device_type 'Bruker APEX 2 CCD diffractometer'
_diffrn_measurement_method '\w rotation with narrow frames'
_diffrn_radiation_type MoK\a
_diffrn_radiation_wavelength 0.71073
_diffrn_reflns_av_R_equivalents 0.0342
_diffrn_reflns_av_unetI/netI 0.0283
_diffrn_reflns_Laue_measured_fraction_full 0.999
_diffrn_reflns_Laue_measured_fraction_max 0.999
_diffrn_reflns_limit_h_max 8
_diffrn_reflns_limit_h_min -8
_diffrn_reflns_limit_k_max 11
_diffrn_reflns_limit_k_min -11
_diffrn_reflns_limit_l_max 23
_diffrn_reflns_limit_l_min -24
_diffrn_reflns_number 11350
_diffrn_reflns_point_group_measured_fraction_full 1.000
_diffrn_reflns_point_group_measured_fraction_max 0.999
_diffrn_reflns_theta_full 25.242
_diffrn_reflns_theta_max 26.417
_diffrn_reflns_theta_min 2.118
_diffrn_source 'fine-focus sealed tube'
_diffrn_standards_decay_% 0
_diffrn_standards_number 0
_exptl_absorpt_coefficient_mu 0.093
_exptl_absorpt_correction_T_max 0.994
_exptl_absorpt_correction_T_min 0.858
_exptl_absorpt_correction_type multi-scan
_exptl_absorpt_process_details 'SADABS v2012/1, Sheldrick, G.M., (2012)'
_exptl_crystal_colour colourless
_exptl_crystal_density_diffrn 1.294
_exptl_crystal_description lath
_exptl_crystal_F_000 528
_exptl_crystal_size_max 1.700
_exptl_crystal_size_mid 0.280
_exptl_crystal_size_min 0.070
_refine_diff_density_max 0.161
_refine_diff_density_min -0.150
_refine_diff_density_rms 0.031
_refine_ls_abs_structure_details
; 
 Flack x determined using 939 quotients [(I+)-(I-)]/[(I+)+(I-)] 
 (Parsons and Flack (2004), Acta Cryst. A60, s61). 
;
_refine_ls_abs_structure_Flack 0.0(6)
_refine_ls_extinction_method none
_refine_ls_goodness_of_fit_ref 1.030
_refine_ls_hydrogen_treatment refall
_refine_ls_matrix_type full
_refine_ls_number_parameters 227
_refine_ls_number_reflns 2618
_refine_ls_number_restraints 0
_refine_ls_restrained_S_all 1.030
_refine_ls_R_factor_all 0.0364
_refine_ls_R_factor_gt 0.0318
_refine_ls_shift/su_max 0.000
_refine_ls_shift/su_mean 0.000
_refine_ls_structure_factor_coef Fsqd
_refine_ls_weighting_details 'w=1/[\s^2^(Fo^2^)+(0.0451P)^2^+0.0725P] where P=(Fo^2^+2Fc^2^)/3'
_refine_ls_weighting_scheme calc
_refine_ls_wR_factor_gt 0.0757
_refine_ls_wR_factor_ref 0.0779
_reflns_Friedel_coverage 0.710
_reflns_Friedel_fraction_full 1.000
_reflns_Friedel_fraction_max 0.999
_reflns_number_gt 2390
_reflns_number_total 2618
_reflns_threshold_expression 'I > 2\s(I)'
_cod_data_source_file c3cc47867j.txt
_cod_data_source_block 11c
_cod_depositor_comments
;
The following automatic conversions were performed:

data name '_iucr_refine_instruction_details' was replaced with
'_iucr_refine_instructions_details' as specified in the replacement
file 'data/replacement-values/replacement_tags.lst'.

Automatic conversion script
Id: cif_correct_tags 9268 2022-04-12 08:56:07Z antanas 
;
_cod_database_code 7111856
_shelx_space_group_comment
; 
The symmetry employed for this shelxl refinement is uniquely defined 
by the following loop, which should always be used as a source of 
symmetry information in preference to the above space-group names. 
They are only intended as comments. 
;
_shelx_estimated_absorpt_t_min 0.858
_shelx_estimated_absorpt_t_max 0.994
_shelxl_version_number 2013-3

loop_
_space_group_symop_operation_xyz
'x, y, z'
'-x+1/2, -y, z+1/2'
'-x, y+1/2, -z+1/2'
'x+1/2, -y+1/2, -z'

loop_
_atom_site_label
_atom_site_type_symbol
_atom_site_fract_x
_atom_site_fract_y
_atom_site_fract_z
_atom_site_U_iso_or_equiv
_atom_site_adp_type
_atom_site_occupancy
_atom_site_site_symmetry_order
_atom_site_calc_flag
N1 N 0.6760(3) 0.47667(18) 0.17030(8) 0.0289(4) Uani 1 1 d
O1 O 0.6596(2) 0.34386(15) 0.20662(7) 0.0294(4) Uani 1 1 d
C1 C 0.5953(3) 0.2431(2) 0.16305(10) 0.0251(4) Uani 1 1 d
C2 C 0.5658(3) 0.3043(2) 0.09976(10) 0.0227(4) Uani 1 1 d
C3 C 0.6192(3) 0.4450(2) 0.10789(10) 0.0231(4) Uani 1 1 d
C4 C 0.5887(3) 0.5260(2) 0.04159(9) 0.0225(4) Uani 1 1 d
H4 H 0.704(3) 0.563(2) 0.0234(11) 0.020(5) Uiso 1 1 d
N2 N 0.5322(2) 0.40813(16) -0.00600(8) 0.0219(4) Uani 1 1 d
C5 C 0.5092(3) 0.2767(2) 0.02828(9) 0.0215(4) Uani 1 1 d
O2 O 0.4512(2) 0.16826(13) 0.00244(7) 0.0276(3) Uani 1 1 d
C6 C 0.5773(4) 0.0993(2) 0.19076(12) 0.0341(5) Uani 1 1 d
H6A H 0.491(5) 0.044(3) 0.1630(16) 0.068(9) Uiso 1 1 d
H6B H 0.690(7) 0.052(4) 0.191(2) 0.100(13) Uiso 1 1 d
H6C H 0.506(4) 0.092(3) 0.2330(14) 0.055(8) Uiso 1 1 d
C7 C 0.4362(3) 0.6423(2) 0.04790(11) 0.0273(5) Uani 1 1 d
H7 H 0.416(3) 0.679(2) 0.0018(11) 0.025(5) Uiso 1 1 d
C8 C 0.5136(4) 0.7610(2) 0.09322(13) 0.0359(5) Uani 1 1 d
H8A H 0.644(4) 0.802(2) 0.0798(14) 0.039(7) Uiso 1 1 d
H8B H 0.419(4) 0.842(3) 0.0956(14) 0.058(8) Uiso 1 1 d
H8C H 0.536(4) 0.731(2) 0.1422(14) 0.041(7) Uiso 1 1 d
C9 C 0.2457(3) 0.5881(3) 0.07569(14) 0.0353(5) Uani 1 1 d
H9A H 0.196(4) 0.512(3) 0.0474(13) 0.037(6) Uiso 1 1 d
H9B H 0.257(4) 0.549(3) 0.1259(14) 0.046(7) Uiso 1 1 d
H9C H 0.147(4) 0.667(3) 0.0803(15) 0.052(8) Uiso 1 1 d
C10 C 0.5543(3) 0.4308(2) -0.07795(10) 0.0245(4) Uani 1 1 d
O3 O 0.5795(3) 0.55123(15) -0.09796(7) 0.0363(4) Uani 1 1 d
C11 C 0.5554(3) 0.3089(2) -0.12532(10) 0.0253(4) Uani 1 1 d
H11 H 0.532(3) 0.216(2) -0.1071(11) 0.029(6) Uiso 1 1 d
C12 C 0.5902(3) 0.3271(2) -0.19257(10) 0.0284(5) Uani 1 1 d
H12 H 0.610(4) 0.422(3) -0.2100(12) 0.036(6) Uiso 1 1 d
C13 C 0.6051(4) 0.2113(3) -0.24419(13) 0.0388(6) Uani 1 1 d
H13A H 0.517(4) 0.226(3) -0.2797(14) 0.047(8) Uiso 1 1 d
H13B H 0.736(5) 0.208(3) -0.2643(14) 0.054(8) Uiso 1 1 d
H13C H 0.582(4) 0.116(3) -0.2224(14) 0.056(8) Uiso 1 1 d

loop_
_atom_site_aniso_label
_atom_site_aniso_U_11
_atom_site_aniso_U_22
_atom_site_aniso_U_33
_atom_site_aniso_U_23
_atom_site_aniso_U_13
_atom_site_aniso_U_12
N1 0.0356(10) 0.0286(9) 0.0227(8) -0.0009(7) -0.0024(8) 0.0023(8)
O1 0.0361(8) 0.0328(8) 0.0194(6) 0.0008(6) -0.0010(6) 0.0030(7)
C1 0.0234(11) 0.0313(11) 0.0207(10) -0.0008(8) 0.0038(8) 0.0054(9)
C2 0.0217(10) 0.0246(10) 0.0218(9) -0.0008(8) 0.0022(8) 0.0015(8)
C3 0.0207(10) 0.0271(10) 0.0214(9) -0.0017(8) 0.0005(7) 0.0026(8)
C4 0.0249(11) 0.0228(10) 0.0197(9) -0.0004(8) -0.0018(8) -0.0020(8)
N2 0.0254(9) 0.0211(8) 0.0193(7) -0.0015(6) -0.0012(7) 0.0005(7)
C5 0.0185(10) 0.0238(10) 0.0223(9) -0.0002(8) 0.0020(8) 0.0014(8)
O2 0.0323(8) 0.0237(7) 0.0267(7) -0.0019(6) 0.0014(6) -0.0048(6)
C6 0.0378(14) 0.0342(12) 0.0305(12) 0.0091(10) 0.0035(11) 0.0001(11)
C7 0.0321(12) 0.0221(10) 0.0276(10) 0.0009(8) -0.0043(9) 0.0038(9)
C8 0.0423(15) 0.0260(11) 0.0395(13) -0.0072(10) -0.0016(11) 0.0006(11)
C9 0.0292(12) 0.0310(13) 0.0456(14) -0.0043(11) 0.0009(11) 0.0040(10)
C10 0.0255(11) 0.0271(10) 0.0210(9) 0.0013(8) -0.0021(8) 0.0007(9)
O3 0.0571(11) 0.0265(8) 0.0252(7) 0.0026(6) -0.0015(7) -0.0045(7)
C11 0.0249(11) 0.0278(10) 0.0231(9) -0.0002(8) -0.0009(9) -0.0013(9)
C12 0.0273(11) 0.0331(11) 0.0246(10) -0.0018(9) 0.0001(8) -0.0020(10)
C13 0.0413(15) 0.0479(16) 0.0272(12) -0.0093(11) 0.0070(11) -0.0074(12)

loop_
_atom_type_symbol
_atom_type_description
_atom_type_scat_dispersion_real
_atom_type_scat_dispersion_imag
_atom_type_scat_source
C C 0.0033 0.0016 'International Tables Vol C Tables 4.2.6.8 and 6.1.1.4'
H H 0.0000 0.0000 'International Tables Vol C Tables 4.2.6.8 and 6.1.1.4'
N N 0.0061 0.0033 'International Tables Vol C Tables 4.2.6.8 and 6.1.1.4'
O O 0.0106 0.0060 'International Tables Vol C Tables 4.2.6.8 and 6.1.1.4'

loop_
_geom_angle_atom_site_label_1
_geom_angle_atom_site_label_2
_geom_angle_atom_site_label_3
_geom_angle
C3 N1 O1 102.66(15)
C1 O1 N1 110.25(14)
O1 C1 C2 107.52(17)
O1 C1 C6 117.57(17)
C2 C1 C6 134.88(19)
C1 C2 C3 105.56(17)
C1 C2 C5 143.81(19)
C3 C2 C5 110.54(16)
N1 C3 C2 114.00(18)
N1 C3 C4 134.98(18)
C2 C3 C4 110.96(16)
N2 C4 C3 99.88(14)
N2 C4 C7 113.83(16)
C3 C4 C7 113.49(16)
N2 C4 H4 106.1(13)
C3 C4 H4 112.7(13)
C7 C4 H4 110.3(13)
C10 N2 C5 127.03(15)
C10 N2 C4 117.15(15)
C5 N2 C4 113.81(14)
O2 C5 N2 126.48(17)
O2 C5 C2 129.10(18)
N2 C5 C2 104.41(15)
C1 C6 H6A 111.2(17)
C1 C6 H6B 113(3)
H6A C6 H6B 106(3)
C1 C6 H6C 115.0(17)
H6A C6 H6C 96(2)
H6B C6 H6C 114(3)
C9 C7 C8 111.03(19)
C9 C7 C4 112.79(17)
C8 C7 C4 109.44(19)
C9 C7 H7 108.7(13)
C8 C7 H7 108.1(12)
C4 C7 H7 106.6(12)
C7 C8 H8A 117.0(14)
C7 C8 H8B 110.9(16)
H8A C8 H8B 107(2)
C7 C8 H8C 112.3(14)
H8A C8 H8C 102(2)
H8B C8 H8C 106(2)
C7 C9 H9A 111.5(15)
C7 C9 H9B 112.6(15)
H9A C9 H9B 106.4(19)
C7 C9 H9C 111.5(15)
H9A C9 H9C 111(2)
H9B C9 H9C 103(2)
O3 C10 N2 117.98(17)
O3 C10 C11 122.82(17)
N2 C10 C11 119.13(16)
C12 C11 C10 120.02(19)
C12 C11 H11 120.3(12)
C10 C11 H11 119.7(13)
C11 C12 C13 124.5(2)
C11 C12 H12 118.9(14)
C13 C12 H12 116.6(14)
C12 C13 H13A 109.7(16)
C12 C13 H13B 110.3(16)
H13A C13 H13B 109(2)
C12 C13 H13C 112.1(15)
H13A C13 H13C 109(2)
H13B C13 H13C 106(2)

loop_
_geom_bond_atom_site_label_1
_geom_bond_atom_site_label_2
_geom_bond_distance
N1 C3 1.299(3)
N1 O1 1.448(2)
O1 C1 1.350(2)
C1 C2 1.365(3)
C1 C6 1.473(3)
C2 C3 1.397(3)
C2 C5 1.454(3)
C3 C4 1.505(3)
C4 N2 1.500(2)
C4 C7 1.539(3)
C4 H4 0.95(2)
N2 C10 1.409(2)
N2 C5 1.422(2)
C5 O2 1.214(2)
C6 H6A 0.96(3)
C6 H6B 0.91(4)
C6 H6C 0.95(3)
C7 C9 1.521(3)
C7 C8 1.525(3)
C7 H7 0.96(2)
C8 H8A 1.02(3)
C8 H8B 1.02(3)
C8 H8C 1.00(3)
C9 H9A 0.97(3)
C9 H9B 1.04(3)
C9 H9C 1.02(3)
C10 O3 1.221(2)
C10 C11 1.475(3)
C11 C12 1.327(3)
C11 H11 0.97(2)
C12 C13 1.486(3)
C12 H12 0.97(2)
C13 H13A 0.93(3)
C13 H13B 0.99(3)
C13 H13C 1.01(3)

loop_
_geom_torsion_atom_site_label_1
_geom_torsion_atom_site_label_2
_geom_torsion_atom_site_label_3
_geom_torsion_atom_site_label_4
_geom_torsion
C3 N1 O1 C1 0.3(2)
N1 O1 C1 C2 -0.9(2)
N1 O1 C1 C6 177.61(19)
O1 C1 C2 C3 1.1(2)
C6 C1 C2 C3 -177.0(2)
O1 C1 C2 C5 177.2(3)
C6 C1 C2 C5 -1.0(5)
O1 N1 C3 C2 0.4(2)
O1 N1 C3 C4 177.3(2)
C1 C2 C3 N1 -0.9(2)
C5 C2 C3 N1 -178.48(18)
C1 C2 C3 C4 -178.61(17)
C5 C2 C3 C4 3.9(2)
N1 C3 C4 N2 177.1(2)
C2 C3 C4 N2 -5.9(2)
N1 C3 C4 C7 -61.4(3)
C2 C3 C4 C7 115.6(2)
C3 C4 N2 C10 -158.75(16)
C7 C4 N2 C10 80.0(2)
C3 C4 N2 C5 6.3(2)
C7 C4 N2 C5 -115.02(18)
C10 N2 C5 O2 -22.4(3)
C4 N2 C5 O2 174.39(19)
C10 N2 C5 C2 158.92(19)
C4 N2 C5 C2 -4.3(2)
C1 C2 C5 O2 5.6(5)
C3 C2 C5 O2 -178.4(2)
C1 C2 C5 N2 -175.7(3)
C3 C2 C5 N2 0.2(2)
N2 C4 C7 C9 59.8(2)
C3 C4 C7 C9 -53.6(2)
N2 C4 C7 C8 -176.08(16)
C3 C4 C7 C8 70.6(2)
C5 N2 C10 O3 -177.35(19)
C4 N2 C10 O3 -14.6(3)
C5 N2 C10 C11 -0.3(3)
C4 N2 C10 C11 162.47(17)
O3 C10 C11 C12 1.9(3)
N2 C10 C11 C12 -175.02(19)
C10 C11 C12 C13 176.6(2)
